data_1537350
loop_
_publ_author_name
'Groenvold, F.'
'Haraldsen, H.'
'Pedersen, B.'
'Tufte, T.'

_publ_section_title
;
 X-Ray and Magnetic Study of Vanadium Sulfides in the Range V5 S4 to V5 S8
;
_journal_name_full 'Revue de Chimie Minerale'
_journal_page_first 215
_journal_page_last 240
_journal_volume 6
_journal_year 1969
_chemical_formula_sum 'S4 V5'
_chemical_name_systematic 'V5 S4'
_space_group_IT_number 87
_symmetry_space_group_name_Hall '-I 4'
_symmetry_space_group_name_H-M 'I 4/m'
_cell_angle_alpha 90
_cell_angle_beta 90
_cell_angle_gamma 90
_cell_formula_units_Z 2
_cell_length_a 8.988
_cell_length_b 8.988
_cell_length_c 3.224
_cell_volume 260.448
_citation_journal_id_ASTM RVCMA8
_cod_data_source_file Groenvold_RVCMA8_1969_113.cif
_cod_data_source_block S4V5
_cod_original_cell_volume 260.4481
_cod_database_code 1537350

loop_
_symmetry_equiv_pos_as_xyz
x,y,z
-y,x,z
-x,-y,z
y,-x,z
-x,-y,-z
y,-x,-z
x,y,-z
-y,x,-z
x+1/2,y+1/2,z+1/2
-y+1/2,x+1/2,z+1/2
-x+1/2,-y+1/2,z+1/2
y+1/2,-x+1/2,z+1/2
-x+1/2,-y+1/2,-z+1/2
y+1/2,-x+1/2,-z+1/2
x+1/2,y+1/2,-z+1/2
-y+1/2,x+1/2,-z+1/2

loop_
_atom_site_label
_atom_site_type_symbol
_atom_site_fract_x
_atom_site_fract_y
_atom_site_fract_z
_atom_site_occupancy
_atom_site_U_iso_or_equiv
V2 V+1 0.31 0.38 0 1 0.0
V1 V+1 0 0 0 1 0.0
S1 S-2 0.06 0.28 0 1 0.0
